data_4506502
loop_
_publ_author_name
'Zhang, Ying'
'Yang, Jin'
'Yang, Yan'
'Guo, Jiao'
'Ma, Jian-Fang'

_publ_section_title
;
 Syntheses, Structures, and Luminescent Properties of a Series of
 Coordination Compounds Based on (4-Carboxylphenyl)
 (4-(2&#x2032;-Carboxylphenyl)benzyl) Ether and Different N-Donor Ligands
;
_journal_issue 8
_journal_name_full 'Crystal Growth &amp; Design'
_journal_page_first 4060
_journal_paper_doi 10.1021/cg300540d
_journal_volume 12
_journal_year 2012
_chemical_formula_moiety 'C21 H14 O5 Pb'
_chemical_formula_sum 'C21 H14 O5 Pb'
_chemical_formula_weight 553.51
_chemical_name_systematic
;
 ?
;
_space_group_IT_number 14
_symmetry_cell_setting monoclinic
_symmetry_space_group_name_Hall '-P 2yn'
_symmetry_space_group_name_H-M 'P 1 21/n 1'
_atom_sites_solution_hydrogens geom
_atom_sites_solution_primary direct
_atom_sites_solution_secondary difmap
_audit_creation_method SHELXL-97
_cell_angle_alpha 90.00
_cell_angle_beta 98.067(4)
_cell_angle_gamma 90.00
_cell_formula_units_Z 4
_cell_length_a 13.4310(7)
_cell_length_b 7.0310(3)
_cell_length_c 18.3430(8)
_cell_measurement_reflns_used 2146
_cell_measurement_temperature 293(2)
_cell_measurement_theta_max 29.1828
_cell_measurement_theta_min 3.3585
_cell_volume 1715.05(14)
_computing_cell_refinement CrysAlis
_computing_data_collection 'CrysAlis (Oxford Diffraction, 2006)'
_computing_data_reduction CrysAlis
_computing_structure_refinement 'SHELXL-97 (Sheldrick, 2008)'
_computing_structure_solution 'SHELXS-97 (Sheldrick, 2008)'
_diffrn_ambient_temperature 293(2)
_diffrn_detector_area_resol_mean 10.0
_diffrn_measured_fraction_theta_full 0.995
_diffrn_measured_fraction_theta_max 0.995
_diffrn_measurement_device_type 'Oxford Diffraction Gemini R Ultra'
_diffrn_measurement_method '\w scan'
_diffrn_radiation_monochromator graphite
_diffrn_radiation_source 'fine-focus sealed tube'
_diffrn_radiation_type MoK\a
_diffrn_radiation_wavelength 0.71073
_diffrn_reflns_av_R_equivalents 0.0577
_diffrn_reflns_av_sigmaI/netI 0.0754
_diffrn_reflns_limit_h_max 15
_diffrn_reflns_limit_h_min -15
_diffrn_reflns_limit_k_max 6
_diffrn_reflns_limit_k_min -8
_diffrn_reflns_limit_l_max 14
_diffrn_reflns_limit_l_min -21
_diffrn_reflns_number 6355
_diffrn_reflns_theta_full 25.00
_diffrn_reflns_theta_max 25.02
_diffrn_reflns_theta_min 3.50
_exptl_absorpt_coefficient_mu 9.869
_exptl_absorpt_correction_T_max 0.4099
_exptl_absorpt_correction_T_min 0.3603
_exptl_absorpt_correction_type multi-scan
_exptl_absorpt_process_details
;
CrysAlis (Oxford Diffraction, 2006)
;
_exptl_crystal_colour colourless
_exptl_crystal_density_diffrn 2.144
_exptl_crystal_density_method 'not measured'
_exptl_crystal_description block
_exptl_crystal_F_000 1048
_exptl_crystal_size_max 0.13
_exptl_crystal_size_mid 0.12
_exptl_crystal_size_min 0.11
_refine_diff_density_max 1.370
_refine_diff_density_min -0.948
_refine_diff_density_rms 0.174
_refine_ls_extinction_method none
_refine_ls_goodness_of_fit_ref 1.009
_refine_ls_hydrogen_treatment constr
_refine_ls_matrix_type full
_refine_ls_number_parameters 244
_refine_ls_number_reflns 3012
_refine_ls_number_restraints 0
_refine_ls_restrained_S_all 1.009
_refine_ls_R_factor_all 0.0562
_refine_ls_R_factor_gt 0.0387
_refine_ls_shift/su_max 0.000
_refine_ls_shift/su_mean 0.000
_refine_ls_structure_factor_coef Fsqd
_refine_ls_weighting_details 'calc w=1/[\s^2^(Fo^2^)+(0.0135P)^2^+0.0000P] where P=(Fo^2^+2Fc^2^)/3'
_refine_ls_weighting_scheme calc
_refine_ls_wR_factor_gt 0.0674
_refine_ls_wR_factor_ref 0.0762
_reflns_number_gt 2380
_reflns_number_total 3012
_reflns_threshold_expression >2\s(I)
_cod_data_source_file cg300540d_si_002.cif
_cod_data_source_block Compound-13
_cod_depositor_comments
;
The following automatic conversions were performed:

'_symmetry_cell_setting' value 'Monoclinic' changed to 'monoclinic'
according to /home/saulius/struct/CIF-dictionaries/cif_core.dic
dictionary named 'cif_core.dic' version 2.4.2 from 2011-04-26.

Automatic conversion script
Id: cif_fix_values 1891 2012-01-12 08:04:46Z andrius 
;
_cod_original_sg_symbol_H-M P21/n
_cod_database_code 4506502

loop_
_symmetry_equiv_pos_as_xyz
'x, y, z'
'-x+1/2, y+1/2, -z+1/2'
'-x, -y, -z'
'x-1/2, -y-1/2, z-1/2'

loop_
_atom_site_label
_atom_site_type_symbol
_atom_site_fract_x
_atom_site_fract_y
_atom_site_fract_z
_atom_site_U_iso_or_equiv
_atom_site_adp_type
_atom_site_occupancy
_atom_site_symmetry_multiplicity
_atom_site_calc_flag
_atom_site_refinement_flags
Pb1 Pb 0.33328(2) 0.09336(4) 0.742235(16) 0.02822(12) Uani 1 1 d .
C1 C 0.6418(6) 1.4900(10) 0.1667(4) 0.0296(19) Uani 1 1 d .
C2 C 0.5399(6) 1.5369(9) 0.1259(4) 0.0231(17) Uani 1 1 d .
C3 C 0.5366(6) 1.6876(10) 0.0759(4) 0.0337(19) Uani 1 1 d .
H3 H 0.5945 1.7589 0.0738 0.040 Uiso 1 1 calc R
C4 C 0.4505(7) 1.7328(11) 0.0301(4) 0.039(2) Uani 1 1 d .
H4 H 0.4503 1.8318 -0.0036 0.047 Uiso 1 1 calc R
C5 C 0.3638(6) 1.6300(11) 0.0344(4) 0.035(2) Uani 1 1 d .
H5 H 0.3049 1.6578 0.0031 0.043 Uiso 1 1 calc R
C6 C 0.3655(6) 1.4855(11) 0.0854(4) 0.035(2) Uani 1 1 d .
H6 H 0.3059 1.4221 0.0897 0.043 Uiso 1 1 calc R
C7 C 0.4531(6) 1.4303(10) 0.1311(4) 0.0259(17) Uani 1 1 d .
C8 C 0.4431(5) 1.2643(10) 0.1811(4) 0.0255(17) Uani 1 1 d .
C9 C 0.3942(6) 1.1033(10) 0.1503(4) 0.035(2) Uani 1 1 d .
H9 H 0.3736 1.0979 0.0997 0.042 Uiso 1 1 calc R
C10 C 0.3759(6) 0.9504(11) 0.1945(5) 0.039(2) Uani 1 1 d .
H10 H 0.3437 0.8431 0.1729 0.047 Uiso 1 1 calc R
C11 C 0.4045(6) 0.9545(10) 0.2701(4) 0.0273(18) Uani 1 1 d .
C12 C 0.4541(5) 1.1159(9) 0.3000(4) 0.0272(18) Uani 1 1 d .
H12 H 0.4755 1.1213 0.3504 0.033 Uiso 1 1 calc R
C13 C 0.4723(6) 1.2673(9) 0.2567(4) 0.0272(18) Uani 1 1 d .
H13 H 0.5047 1.3742 0.2784 0.033 Uiso 1 1 calc R
C14 C 0.3877(6) 0.7817(11) 0.3145(4) 0.037(2) Uani 1 1 d .
H14A H 0.3269 0.7170 0.2929 0.044 Uiso 1 1 calc R
H14B H 0.4437 0.6945 0.3149 0.044 Uiso 1 1 calc R
C15 C 0.3726(5) 0.7035(10) 0.4399(4) 0.0253(17) Uani 1 1 d .
C16 C 0.3781(6) 0.5106(10) 0.4290(4) 0.0305(19) Uani 1 1 d .
H16 H 0.3865 0.4630 0.3830 0.037 Uiso 1 1 calc R
C17 C 0.3710(6) 0.3885(10) 0.4866(4) 0.0271(18) Uani 1 1 d .
H17 H 0.3746 0.2581 0.4790 0.032 Uiso 1 1 calc R
C18 C 0.3587(6) 0.4556(10) 0.5558(4) 0.0271(18) Uani 1 1 d .
C19 C 0.3525(6) 0.6491(10) 0.5659(4) 0.0290(18) Uani 1 1 d .
H19 H 0.3425 0.6966 0.6116 0.035 Uiso 1 1 calc R
C20 C 0.3610(6) 0.7721(10) 0.5092(4) 0.0313(19) Uani 1 1 d .
H20 H 0.3591 0.9026 0.5172 0.038 Uiso 1 1 calc R
C21 C 0.3531(5) 0.3245(10) 0.6189(4) 0.0265(18) Uani 1 1 d .
O1 O 0.7060(4) 1.6249(6) 0.1750(3) 0.0306(13) Uani 1 1 d .
O2 O 0.6635(4) 1.3259(6) 0.1898(3) 0.0286(12) Uani 1 1 d .
O3 O 0.3787(4) 0.8394(7) 0.3881(3) 0.0385(14) Uani 1 1 d .
O4 O 0.3485(5) 0.3969(7) 0.6817(3) 0.0415(15) Uani 1 1 d .
O5 O 0.3532(4) 0.1477(7) 0.6115(3) 0.0362(14) Uani 1 1 d .

loop_
_atom_site_aniso_label
_atom_site_aniso_U_11
_atom_site_aniso_U_22
_atom_site_aniso_U_33
_atom_site_aniso_U_23
_atom_site_aniso_U_13
_atom_site_aniso_U_12
Pb1 0.0305(2) 0.02513(18) 0.02852(18) 0.00051(13) 0.00229(13) 0.00083(13)
C1 0.041(5) 0.025(4) 0.026(5) -0.010(3) 0.016(4) -0.008(4)
C2 0.027(5) 0.023(4) 0.020(4) 0.000(3) 0.006(3) 0.003(3)
C3 0.033(5) 0.035(5) 0.034(5) 0.001(4) 0.009(4) -0.005(4)
C4 0.052(6) 0.033(4) 0.033(5) 0.007(4) 0.010(4) 0.002(4)
C5 0.030(5) 0.045(5) 0.031(5) 0.006(4) 0.001(4) 0.014(4)
C6 0.027(5) 0.042(5) 0.037(5) 0.001(4) 0.004(4) -0.004(4)
C7 0.025(5) 0.029(4) 0.023(4) -0.006(3) -0.002(3) -0.001(3)
C8 0.021(4) 0.027(4) 0.030(4) 0.003(3) 0.008(3) 0.004(3)
C9 0.044(6) 0.041(5) 0.017(4) -0.003(4) -0.006(4) -0.011(4)
C10 0.043(6) 0.030(4) 0.041(5) 0.001(4) -0.004(4) -0.005(4)
C11 0.021(4) 0.030(4) 0.031(5) -0.002(4) 0.007(4) 0.001(3)
C12 0.021(4) 0.034(4) 0.027(4) -0.001(3) 0.007(3) -0.005(3)
C13 0.036(5) 0.020(4) 0.026(4) -0.003(3) 0.008(4) -0.010(3)
C14 0.037(5) 0.036(4) 0.037(5) -0.002(4) 0.006(4) -0.001(4)
C15 0.021(4) 0.030(4) 0.025(4) 0.001(3) 0.004(3) 0.000(3)
C16 0.032(5) 0.027(4) 0.033(5) -0.005(4) 0.007(4) -0.001(3)
C17 0.033(5) 0.020(4) 0.029(4) -0.005(3) 0.007(4) 0.002(3)
C18 0.026(5) 0.027(4) 0.028(5) 0.004(3) 0.002(4) -0.002(3)
C19 0.032(5) 0.026(4) 0.030(5) -0.002(3) 0.008(4) -0.004(3)
C20 0.035(5) 0.026(4) 0.033(5) -0.007(4) 0.003(4) 0.002(3)
C21 0.019(4) 0.032(4) 0.030(5) -0.006(4) 0.010(3) -0.013(3)
O1 0.033(3) 0.025(3) 0.034(3) -0.003(2) 0.006(3) -0.005(2)
O2 0.028(3) 0.017(3) 0.041(3) 0.004(2) 0.005(3) -0.003(2)
O3 0.057(4) 0.031(3) 0.030(3) 0.002(3) 0.015(3) -0.001(3)
O4 0.067(5) 0.029(3) 0.029(3) -0.004(3) 0.006(3) -0.014(3)
O5 0.051(4) 0.025(3) 0.033(3) 0.002(2) 0.008(3) -0.001(2)

loop_
_atom_type_symbol
_atom_type_description
_atom_type_scat_dispersion_real
_atom_type_scat_dispersion_imag
_atom_type_scat_source
C C 0.0033 0.0016 'International Tables Vol C Tables 4.2.6.8 and 6.1.1.4'
H H 0.0000 0.0000 'International Tables Vol C Tables 4.2.6.8 and 6.1.1.4'
O O 0.0106 0.0060 'International Tables Vol C Tables 4.2.6.8 and 6.1.1.4'
Pb Pb -3.3944 10.1111 'International Tables Vol C Tables 4.2.6.8 and 6.1.1.4'

loop_
_geom_angle_atom_site_label_1
_geom_angle_atom_site_label_2
_geom_angle_atom_site_label_3
_geom_angle
_geom_angle_site_symmetry_1
_geom_angle_site_symmetry_3
O2 Pb1 O4 75.32(18) 4_576 .
O2 Pb1 O5 78.64(18) 4_576 .
O4 Pb1 O5 52.76(16) . .
O2 Pb1 O1 53.40(15) 4_576 4_576
O4 Pb1 O1 114.28(17) . 4_576
O5 Pb1 O1 77.06(17) . 4_576
O2 Pb1 O1 78.17(16) 4_576 3_676
O4 Pb1 O1 68.48(17) . 3_676
O5 Pb1 O1 120.43(15) . 3_676
O1 Pb1 O1 125.32(7) 4_576 3_676
O2 Pb1 C1 26.36(17) 4_576 4_576
O4 Pb1 C1 95.05(19) . 4_576
O5 Pb1 C1 76.7(2) . 4_576
O1 Pb1 C1 27.05(18) 4_576 4_576
O1 Pb1 C1 101.58(19) 3_676 4_576
O2 Pb1 C21 74.69(19) 4_576 .
O4 Pb1 C21 26.57(18) . .
O5 Pb1 C21 26.21(17) . .
O1 Pb1 C21 95.34(18) 4_576 .
O1 Pb1 C21 94.52(19) 3_676 .
C1 Pb1 C21 84.7(2) 4_576 .
O2 C1 O1 121.7(7) . 1
O2 C1 O1 121.7(7) . .
O1 C1 O1 0.0(5) 1 .
O2 C1 C2 121.6(6) . .
O1 C1 C2 116.7(7) 1 .
O1 C1 C2 116.7(7) . .
O2 C1 Pb1 59.1(4) . 4_675
O1 C1 Pb1 62.6(4) 1 4_675
O1 C1 Pb1 62.6(4) . 4_675
C2 C1 Pb1 179.3(5) . 4_675
C3 C2 C7 120.0(7) . .
C3 C2 C1 115.8(7) . .
C7 C2 C1 123.9(6) . .
C4 C3 C2 121.7(7) . .
C4 C3 H3 119.2 . .
C2 C3 H3 119.2 . .
C3 C4 C5 119.3(8) . .
C3 C4 H4 120.3 . .
C5 C4 H4 120.3 . .
C6 C5 C4 119.3(8) . .
C6 C5 H5 120.3 . .
C4 C5 H5 120.3 . .
C5 C6 C7 122.9(8) . .
C5 C6 H6 118.6 . .
C7 C6 H6 118.6 . .
C6 C7 C2 116.7(7) . .
C6 C7 C8 116.2(7) . .
C2 C7 C8 127.1(6) . .
C13 C8 C9 118.0(7) . .
C13 C8 C7 124.2(6) . .
C9 C8 C7 117.6(7) . .
C8 C9 C10 120.4(7) . .
C8 C9 H9 119.8 . .
C10 C9 H9 119.8 . .
C11 C10 C9 121.4(7) . .
C11 C10 H10 119.3 . .
C9 C10 H10 119.3 . .
C10 C11 C12 117.6(7) . .
C10 C11 C14 119.0(7) . .
C12 C11 C14 123.2(7) . .
C13 C12 C11 121.3(7) . .
C13 C12 H12 119.3 . .
C11 C12 H12 119.3 . .
C12 C13 C8 121.3(7) . .
C12 C13 H13 119.3 . .
C8 C13 H13 119.3 . .
O3 C14 C11 108.8(6) . .
O3 C14 H14A 109.9 . .
C11 C14 H14A 109.9 . .
O3 C14 H14B 109.9 . .
C11 C14 H14B 109.9 . .
H14A C14 H14B 108.3 . .
O3 C15 C16 125.6(7) . .
O3 C15 C20 114.9(6) . .
C16 C15 C20 119.4(7) . .
C15 C16 C17 119.5(7) . .
C15 C16 H16 120.2 . .
C17 C16 H16 120.2 . .
C16 C17 C18 121.5(6) . .
C16 C17 H17 119.3 . .
C18 C17 H17 119.3 . .
C19 C18 C17 118.4(7) . .
C19 C18 C21 119.8(7) . .
C17 C18 C21 121.8(6) . .
C20 C19 C18 120.7(7) . .
C20 C19 H19 119.7 . .
C18 C19 H19 119.7 . .
C19 C20 C15 120.4(7) . .
C19 C20 H20 119.8 . .
C15 C20 H20 119.8 . .
O5 C21 O4 119.9(7) . .
O5 C21 C18 122.0(7) . .
O4 C21 C18 118.1(6) . .
O5 C21 Pb1 61.2(4) . .
O4 C21 Pb1 58.8(4) . .
C18 C21 Pb1 176.1(5) . .
O1 O1 C1 0(10) 1 .
O1 O1 Pb1 0(10) 1 4_675
C1 O1 Pb1 90.4(5) . 4_675
O1 O1 Pb1 0(10) 1 3_676
C1 O1 Pb1 116.6(5) . 3_676
Pb1 O1 Pb1 111.26(19) 4_675 3_676
C1 O2 Pb1 94.6(4) . 4_675
C15 O3 C14 118.8(6) . .
C21 O4 Pb1 94.6(4) . .
C21 O5 Pb1 92.6(4) . .

loop_
_geom_bond_atom_site_label_1
_geom_bond_atom_site_label_2
_geom_bond_distance
_geom_bond_site_symmetry_2
Pb1 O2 2.415(5) 4_576
Pb1 O4 2.427(5) .
Pb1 O5 2.480(5) .
Pb1 O1 2.491(5) 4_576
Pb1 O1 2.594(5) 3_676
Pb1 C1 2.806(8) 4_576
Pb1 C21 2.828(7) .
C1 O2 1.250(8) .
C1 O1 1.276(8) 1
C1 O1 1.276(8) .
C1 C2 1.502(10) .
C1 Pb1 2.806(8) 4_675
C2 C3 1.398(10) .
C2 C7 1.400(10) .
C3 C4 1.369(10) .
C3 H3 0.9300 .
C4 C5 1.382(11) .
C4 H4 0.9300 .
C5 C6 1.379(11) .
C5 H5 0.9300 .
C6 C7 1.399(10) .
C6 H6 0.9300 .
C7 C8 1.502(10) .
C8 C13 1.388(9) .
C8 C9 1.388(10) .
C9 C10 1.390(11) .
C9 H9 0.9300 .
C10 C11 1.387(11) .
C10 H10 0.9300 .
C11 C12 1.389(9) .
C11 C14 1.498(10) .
C12 C13 1.370(10) .
C12 H12 0.9300 .
C13 H13 0.9300 .
C14 O3 1.431(9) .
C14 H14A 0.9700 .
C14 H14B 0.9700 .
C15 O3 1.358(8) .
C15 C16 1.374(10) .
C15 C20 1.389(10) .
C16 C17 1.375(10) .
C16 H16 0.9300 .
C17 C18 1.385(10) .
C17 H17 0.9300 .
C18 C19 1.377(9) .
C18 C21 1.490(10) .
C19 C20 1.369(10) .
C19 H19 0.9300 .
C20 H20 0.9300 .
C21 O5 1.250(8) .
C21 O4 1.269(9) .
O1 O1 0.000(14) 1
O1 Pb1 2.491(5) 4_675
O1 Pb1 2.594(5) 3_676
O2 Pb1 2.415(5) 4_675

loop_
_geom_hbond_atom_site_label_D
_geom_hbond_atom_site_label_H
_geom_hbond_atom_site_label_A
_geom_hbond_distance_DH
_geom_hbond_distance_HA
_geom_hbond_distance_DA
_geom_hbond_angle_DHA
_geom_hbond_site_symmetry_A
C3 H3 O1 0.93 2.41 2.741(9) 100.9 1
C13 H13 O4 0.93 2.57 3.447(9) 157.3 3_676
C20 H20 O5 0.93 2.45 3.249(9) 144.1 1_565

loop_
_geom_torsion_atom_site_label_1
_geom_torsion_atom_site_label_2
_geom_torsion_atom_site_label_3
_geom_torsion_atom_site_label_4
_geom_torsion
_geom_torsion_site_symmetry_1
_geom_torsion_site_symmetry_4
O2 C1 C2 C3 -152.3(7) . .
O1 C1 C2 C3 26.0(10) 1 .
O1 C1 C2 C3 26.0(10) . .
Pb1 C1 C2 C3 8(43) 4_675 .
O2 C1 C2 C7 22.3(11) . .
O1 C1 C2 C7 -159.4(7) 1 .
O1 C1 C2 C7 -159.4(7) . .
Pb1 C1 C2 C7 -177(100) 4_675 .
C7 C2 C3 C4 -1.3(12) . .
C1 C2 C3 C4 173.5(7) . .
C2 C3 C4 C5 1.5(12) . .
C3 C4 C5 C6 0.9(12) . .
C4 C5 C6 C7 -3.6(13) . .
C5 C6 C7 C2 3.7(12) . .
C5 C6 C7 C8 -177.1(8) . .
C3 C2 C7 C6 -1.2(11) . .
C1 C2 C7 C6 -175.6(7) . .
C3 C2 C7 C8 179.7(7) . .
C1 C2 C7 C8 5.3(12) . .
C6 C7 C8 C13 -126.4(8) . .
C2 C7 C8 C13 52.7(12) . .
C6 C7 C8 C9 48.0(10) . .
C2 C7 C8 C9 -132.9(8) . .
C13 C8 C9 C10 -0.3(12) . .
C7 C8 C9 C10 -175.2(7) . .
C8 C9 C10 C11 0.8(13) . .
C9 C10 C11 C12 -1.3(12) . .
C9 C10 C11 C14 -176.8(8) . .
C10 C11 C12 C13 1.4(11) . .
C14 C11 C12 C13 176.7(7) . .
C11 C12 C13 C8 -1.0(12) . .
C9 C8 C13 C12 0.5(11) . .
C7 C8 C13 C12 174.9(7) . .
C10 C11 C14 O3 -154.2(7) . .
C12 C11 C14 O3 30.5(10) . .
O3 C15 C16 C17 179.8(7) . .
C20 C15 C16 C17 0.7(11) . .
C15 C16 C17 C18 -0.2(11) . .
C16 C17 C18 C19 0.6(11) . .
C16 C17 C18 C21 -178.7(7) . .
C17 C18 C19 C20 -1.7(11) . .
C21 C18 C19 C20 177.7(7) . .
C18 C19 C20 C15 2.3(12) . .
O3 C15 C20 C19 179.1(7) . .
C16 C15 C20 C19 -1.7(11) . .
C19 C18 C21 O5 176.3(7) . .
C17 C18 C21 O5 -4.3(11) . .
C19 C18 C21 O4 -4.0(11) . .
C17 C18 C21 O4 175.4(7) . .
C19 C18 C21 Pb1 34(8) . .
C17 C18 C21 Pb1 -147(7) . .
O2 Pb1 C21 O5 -95.4(4) 4_576 .
O4 Pb1 C21 O5 176.9(7) . .
O1 Pb1 C21 O5 -45.6(4) 4_576 .
O1 Pb1 C21 O5 -171.8(4) 3_676 .
C1 Pb1 C21 O5 -70.5(4) 4_576 .
O2 Pb1 C21 O4 87.7(5) 4_576 .
O5 Pb1 C21 O4 -176.9(7) . .
O1 Pb1 C21 O4 137.4(4) 4_576 .
O1 Pb1 C21 O4 11.3(5) 3_676 .
C1 Pb1 C21 O4 112.5(5) 4_576 .
O2 Pb1 C21 C18 49(7) 4_576 .
O4 Pb1 C21 C18 -39(7) . .
O5 Pb1 C21 C18 144(8) . .
O1 Pb1 C21 C18 98(7) 4_576 .
O1 Pb1 C21 C18 -28(7) 3_676 .
C1 Pb1 C21 C18 73(7) 4_576 .
O2 C1 O1 O1 0.0(3) . 1
C2 C1 O1 O1 0.0(3) . 1
Pb1 C1 O1 O1 0.0(3) 4_675 1
O2 C1 O1 Pb1 -1.4(7) . 4_675
O1 C1 O1 Pb1 0(100) 1 4_675
C2 C1 O1 Pb1 -179.7(6) . 4_675
O2 C1 O1 Pb1 -115.6(7) . 3_676
O1 C1 O1 Pb1 0(100) 1 3_676
C2 C1 O1 Pb1 66.1(7) . 3_676
Pb1 C1 O1 Pb1 -114.1(4) 4_675 3_676
O1 C1 O2 Pb1 1.5(7) 1 4_675
O1 C1 O2 Pb1 1.5(7) . 4_675
C2 C1 O2 Pb1 179.7(6) . 4_675
C16 C15 O3 C14 2.7(11) . .
C20 C15 O3 C14 -178.2(6) . .
C11 C14 O3 C15 -173.9(6) . .
O5 C21 O4 Pb1 -3.1(7) . .
C18 C21 O4 Pb1 177.2(6) . .
O2 Pb1 O4 C21 -85.1(4) 4_576 .
O5 Pb1 O4 C21 1.7(4) . .
O1 Pb1 O4 C21 -47.6(5) 4_576 .
O1 Pb1 O4 C21 -167.9(5) 3_676 .
C1 Pb1 O4 C21 -67.4(5) 4_576 .
O4 C21 O5 Pb1 3.0(7) . .
C18 C21 O5 Pb1 -177.3(6) . .
O2 Pb1 O5 C21 78.4(4) 4_576 .
O4 Pb1 O5 C21 -1.7(4) . .
O1 Pb1 O5 C21 133.1(4) 4_576 .
O1 Pb1 O5 C21 9.5(5) 3_676 .
C1 Pb1 O5 C21 105.3(4) 4_576 .
